data_2206280
loop_
_publ_author_name
'Yu, Yun'
'Yang, Kai-Bin'
'Lin, Li-Rong'
'Huang, Rong-Bin '
'Zheng, Lan-Sun '

_publ_section_title
;
 7-Amino-3-(3-aminophenyl)-1<i>H</i>-quinazoline-2,4-dithione
;
_journal_issue 7
_journal_name_full 'Acta Crystallographica Section E'
_journal_page_first o2310
_journal_page_last o2311
_journal_paper_doi 10.1107/S1600536805019926
_journal_volume 61
_journal_year 2005
_chemical_formula_iupac 'C14 H12 N4 S2'
_chemical_formula_moiety 'C14 H12 N4 S2'
_chemical_formula_sum 'C14 H12 N4 S2'
_chemical_formula_weight 300.40
_chemical_name_systematic
;
7-Amino-3-(3-aminophenyl)-1H-quinazoline-2,4-dithione
;
_space_group_IT_number 29
_space_group_name_Hall 'P 2c -2ac'
_symmetry_cell_setting orthorhombic
_symmetry_space_group_name_Hall 'P 2c -2ac'
_symmetry_space_group_name_H-M 'P c a 21'
_atom_sites_solution_hydrogens geom
_atom_sites_solution_primary direct
_atom_sites_solution_secondary difmap
_audit_creation_method SHELXL-97
_cell_angle_alpha 90.00
_cell_angle_beta 90.00
_cell_angle_gamma 90.00
_cell_formula_units_Z 4
_cell_length_a 21.883(2)
_cell_length_b 8.7246(6)
_cell_length_c 7.2407(6)
_cell_measurement_reflns_used 4278
_cell_measurement_temperature 273(2)
_cell_measurement_theta_max 27.0
_cell_measurement_theta_min 1.96
_cell_volume 1382.4(2)
_computing_cell_refinement 'SAINT (Bruker, 2001)'
_computing_data_collection 'SMART (Bruker, 2001)'
_computing_data_reduction SAINT
_computing_molecular_graphics 'ORTEPII (Johnson, 1976)'
_computing_publication_material SHELXL97
_computing_structure_refinement 'SHELXL97 (Sheldrick, 1997)'
_computing_structure_solution 'SHELXS97 (Sheldrick, 1997)'
_diffrn_ambient_temperature 298(2)
_diffrn_measured_fraction_theta_full 0.987
_diffrn_measured_fraction_theta_max 0.987
_diffrn_measurement_device_type 'Bruker SMART APEX CCD'
_diffrn_measurement_method '\f and \w'
_diffrn_radiation_monochromator graphite
_diffrn_radiation_source 'fine-focus sealed tube'
_diffrn_radiation_type MoK\a
_diffrn_radiation_wavelength 0.71073
_diffrn_reflns_av_R_equivalents 0.0682
_diffrn_reflns_av_sigmaI/netI 0.0761
_diffrn_reflns_limit_h_max 27
_diffrn_reflns_limit_h_min -10
_diffrn_reflns_limit_k_max 10
_diffrn_reflns_limit_k_min -10
_diffrn_reflns_limit_l_max 9
_diffrn_reflns_limit_l_min -9
_diffrn_reflns_number 7640
_diffrn_reflns_theta_full 26.99
_diffrn_reflns_theta_max 26.99
_diffrn_reflns_theta_min 1.86
_diffrn_standards_decay_% 0
_diffrn_standards_interval_count 0
_diffrn_standards_interval_time 0
_diffrn_standards_number 0
_exptl_absorpt_coefficient_mu 0.379
_exptl_absorpt_correction_T_max 0.9349
_exptl_absorpt_correction_T_min 0.8883
_exptl_absorpt_correction_type multi-scan
_exptl_absorpt_process_details '(SADABS; Sheldrick, 1996)'
_exptl_crystal_colour 'pale orange'
_exptl_crystal_density_diffrn 1.443
_exptl_crystal_description Block
_exptl_crystal_F_000 624
_exptl_crystal_size_max 0.32
_exptl_crystal_size_mid 0.20
_exptl_crystal_size_min 0.18
_refine_diff_density_max 0.324
_refine_diff_density_min -0.298
_refine_ls_abs_structure_details 'Flack (1983)'
_refine_ls_abs_structure_Flack -0.08(15)
_refine_ls_extinction_method none
_refine_ls_goodness_of_fit_ref 0.991
_refine_ls_hydrogen_treatment constr
_refine_ls_matrix_type full
_refine_ls_number_parameters 181
_refine_ls_number_reflns 2884
_refine_ls_number_restraints 1
_refine_ls_restrained_S_all 0.991
_refine_ls_R_factor_all 0.0925
_refine_ls_R_factor_gt 0.0662
_refine_ls_shift/su_max 0.000
_refine_ls_shift/su_mean 0.000
_refine_ls_structure_factor_coef Fsqd
_refine_ls_weighting_details 'calc w=1/[\s^2^(Fo^2^)+(0.0886P)^2^] where P = (Fo^2^+2Fc^2^)/3'
_refine_ls_weighting_scheme calc
_refine_ls_wR_factor_gt 0.1501
_refine_ls_wR_factor_ref 0.1644
_reflns_number_gt 2080
_reflns_number_total 2884
_reflns_threshold_expression I>2\s(I)
_cod_data_source_file sg6012.cif
_cod_data_source_block I
_cod_database_code 2206280
_cod_database_fobs_code 2206280

loop_
_symmetry_equiv_pos_as_xyz
'x, y, z'
'-x, -y, z+1/2'
'x+1/2, -y, z'
'-x+1/2, y, z+1/2'

loop_
_atom_site_label
_atom_site_fract_x
_atom_site_fract_y
_atom_site_fract_z
_atom_site_U_iso_or_equiv
_atom_site_adp_type
_atom_site_calc_flag
_atom_site_refinement_flags
_atom_site_occupancy
_atom_site_type_symbol
S1 0.03929(6) 0.11467(15) 0.1852(3) 0.0680(5) Uani d . 1 S
S2 0.24200(5) 0.43738(13) 0.3566(2) 0.0492(4) Uani d . 1 S
N1 0.15111(16) 0.0031(4) 0.1832(6) 0.0428(9) Uani d . 1 N
H1A 0.1331 -0.0823 0.1594 0.051 Uiso calc R 1 H
N2 0.14608(17) 0.2637(4) 0.2617(6) 0.0409(9) Uani d . 1 N
N3 0.3420(2) -0.2617(5) 0.0972(8) 0.0714(15) Uani d . 1 N
H3B 0.3233 -0.3461 0.0741 0.086 Uiso calc R 1 H
H3C 0.3813 -0.2586 0.0949 0.086 Uiso calc R 1 H
N4 0.0812(2) 0.7482(5) 0.0051(7) 0.0612(14) Uani d . 1 N
H4B 0.0618 0.8336 0.0145 0.073 Uiso calc R 1 H
H4C 0.1035 0.7305 -0.0903 0.073 Uiso calc R 1 H
C1 0.1159(2) 0.1276(5) 0.2120(8) 0.0439(12) Uani d . 1 C
C2 0.21073(19) 0.2749(5) 0.2823(7) 0.0366(10) Uani d . 1 C
C3 0.3095(2) 0.1350(5) 0.2347(7) 0.0433(12) Uani d . 1 C
H3A 0.3309 0.2231 0.2663 0.052 Uiso calc R 1 H
C4 0.3410(2) 0.0044(6) 0.1870(8) 0.0515(12) Uani d . 1 C
H4A 0.3835 0.0054 0.1872 0.062 Uiso calc R 1 H
C5 0.3095(2) -0.1325(6) 0.1375(8) 0.0537(14) Uani d . 1 C
C6 0.2459(2) -0.1338(5) 0.1423(8) 0.0497(14) Uani d . 1 C
H6A 0.2243 -0.2227 0.1153 0.060 Uiso calc R 1 H
C7 0.2149(2) 0.0035(5) 0.1893(8) 0.0402(10) Uani d . 1 C
C8 0.2453(2) 0.1371(5) 0.2362(7) 0.0396(11) Uani d . 1 C
C9 0.1096(2) 0.4006(5) 0.2790(8) 0.0440(12) Uani d . 1 C
C10 0.0752(2) 0.4243(5) 0.4346(9) 0.0547(14) Uani d . 1 C
H10A 0.0754 0.3546 0.5319 0.066 Uiso calc R 1 H
C11 0.0390(2) 0.5614(6) 0.4409(9) 0.0565(15) Uani d . 1 C
H11A 0.0141 0.5795 0.5427 0.068 Uiso calc R 1 H
C12 0.0404(2) 0.6665(5) 0.2992(9) 0.0496(14) Uani d . 1 C
H12A 0.0172 0.7556 0.3073 0.060 Uiso calc R 1 H
C13 0.0765(2) 0.6396(5) 0.1431(9) 0.0489(14) Uani d . 1 C
C14 0.1110(2) 0.5047(5) 0.1329(8) 0.0456(13) Uani d . 1 C
H14A 0.1349 0.4847 0.0293 0.055 Uiso calc R 1 H

loop_
_atom_site_aniso_label
_atom_site_aniso_U_11
_atom_site_aniso_U_22
_atom_site_aniso_U_33
_atom_site_aniso_U_12
_atom_site_aniso_U_13
_atom_site_aniso_U_23
S1 0.0453(6) 0.0387(7) 0.1200(15) 0.0001(5) -0.0091(9) -0.0123(8)
S2 0.0469(6) 0.0301(5) 0.0707(9) -0.0018(5) -0.0097(7) -0.0092(6)
N1 0.046(2) 0.0204(18) 0.062(3) -0.0048(14) 0.002(2) -0.0032(19)
N2 0.042(2) 0.0239(19) 0.057(3) -0.0019(14) -0.0027(17) 0.0002(18)
N3 0.063(3) 0.050(3) 0.101(4) 0.020(2) -0.004(3) -0.022(3)
N4 0.065(3) 0.034(2) 0.086(4) 0.006(2) 0.000(2) 0.009(2)
C1 0.050(2) 0.025(2) 0.056(4) 0.0042(18) 0.001(2) -0.001(2)
C2 0.041(2) 0.023(2) 0.046(3) -0.0004(17) -0.005(2) 0.0014(19)
C3 0.051(3) 0.034(2) 0.045(3) -0.003(2) -0.002(2) 0.000(2)
C4 0.041(2) 0.057(3) 0.056(3) 0.012(2) 0.003(3) -0.001(3)
C5 0.063(3) 0.043(3) 0.055(4) 0.015(2) -0.004(3) -0.005(2)
C6 0.061(3) 0.035(3) 0.054(4) 0.007(2) 0.000(3) -0.003(2)
C7 0.049(2) 0.026(2) 0.046(3) 0.0027(17) -0.001(2) 0.005(2)
C8 0.046(2) 0.027(2) 0.046(3) 0.0022(17) -0.004(2) -0.0015(19)
C9 0.040(2) 0.027(2) 0.065(3) -0.0019(18) 0.002(2) -0.002(2)
C10 0.062(3) 0.027(2) 0.075(4) -0.002(2) -0.001(3) -0.003(3)
C11 0.050(3) 0.040(3) 0.080(4) -0.011(2) 0.011(3) -0.017(3)
C12 0.041(2) 0.028(2) 0.081(4) 0.0047(18) -0.003(2) -0.013(2)
C13 0.038(2) 0.031(2) 0.078(4) -0.0034(18) -0.013(2) 0.000(2)
C14 0.033(2) 0.036(2) 0.068(4) -0.0024(18) 0.001(2) -0.004(2)

loop_
_atom_type_symbol
_atom_type_description
_atom_type_scat_dispersion_real
_atom_type_scat_dispersion_imag
_atom_type_scat_source
C C 0.0033 0.0016 'International Tables Vol C Tables 4.2.6.8 and 6.1.1.4'
H H 0.0000 0.0000 'International Tables Vol C Tables 4.2.6.8 and 6.1.1.4'
N N 0.0061 0.0033 'International Tables Vol C Tables 4.2.6.8 and 6.1.1.4'
S S 0.1246 0.1234 'International Tables Vol C Tables 4.2.6.8 and 6.1.1.4'

loop_
_geom_angle_atom_site_label_1
_geom_angle_atom_site_label_2
_geom_angle_atom_site_label_3
_geom_angle
_geom_angle_publ_flag
C1 N1 C7 124.3(4) yes
C1 N1 H1A 117.8 ?
C7 N1 H1A 117.8 ?
C1 N2 C2 123.4(3) yes
C1 N2 C9 117.5(4) yes
C2 N2 C9 118.9(3) yes
C5 N3 H3B 120.0 ?
C5 N3 H3C 120.0 ?
H3B N3 H3C 120.0 ?
C13 N4 H4B 120.0 ?
C13 N4 H4C 120.0 ?
H4B N4 H4C 120.0 ?
N1 C1 N2 116.9(4) yes
N1 C1 S1 119.7(3) yes
N2 C1 S1 123.5(3) yes
N2 C2 C8 115.7(4) yes
N2 C2 S2 120.0(3) yes
C8 C2 S2 124.3(3) yes
C4 C3 C8 121.0(4) ?
C4 C3 H3A 119.5 ?
C8 C3 H3A 119.5 ?
C3 C4 C5 120.8(4) ?
C3 C4 H4A 119.6 ?
C5 C4 H4A 119.6 ?
N3 C5 C6 121.4(5) ?
N3 C5 C4 119.5(4) ?
C6 C5 C4 119.1(4) ?
C5 C6 C7 118.5(4) ?
C5 C6 H6A 120.7 ?
C7 C6 H6A 120.7 ?
C8 C7 N1 119.3(4) ?
C8 C7 C6 122.7(4) ?
N1 C7 C6 117.9(4) ?
C7 C8 C3 117.8(4) ?
C7 C8 C2 120.1(4) ?
C3 C8 C2 122.0(4) ?
C10 C9 C14 122.6(4) ?
C10 C9 N2 120.0(5) ?
C14 C9 N2 117.4(5) ?
C9 C10 C11 117.0(5) ?
C9 C10 H10A 121.5 ?
C11 C10 H10A 121.5 ?
C12 C11 C10 121.3(5) ?
C12 C11 H11A 119.4 ?
C10 C11 H11A 119.4 ?
C11 C12 C13 120.2(4) ?
C11 C12 H12A 119.9 ?
C13 C12 H12A 119.9 ?
N4 C13 C12 120.8(4) ?
N4 C13 C14 119.9(5) ?
C12 C13 C14 119.2(5) ?
C9 C14 C13 119.6(5) ?
C9 C14 H14A 120.2 ?
C13 C14 H14A 120.2 ?

loop_
_geom_bond_atom_site_label_1
_geom_bond_atom_site_label_2
_geom_bond_distance
_geom_bond_publ_flag
S1 C1 1.691(5) yes
S2 C2 1.663(4) yes
N1 C1 1.348(5) yes
N1 C7 1.397(6) yes
N1 H1A 0.8600 ?
N2 C1 1.405(5) yes
N2 C2 1.426(5) yes
N2 C9 1.443(5) yes
N3 C5 1.365(6) ?
N3 H3B 0.8600 ?
N3 H3C 0.8600 ?
N4 C13 1.381(7) yes
N4 H4B 0.8600 ?
N4 H4C 0.8600 ?
C2 C8 1.459(6) yes
C3 C4 1.376(7) ?
C3 C8 1.405(6) ?
C3 H3A 0.9300 ?
C4 C5 1.425(7) ?
C4 H4A 0.9300 ?
C5 C6 1.390(7) ?
C6 C7 1.418(6) ?
C6 H6A 0.9300 ?
C7 C8 1.383(6) ?
C9 C10 1.370(8) ?
C9 C14 1.394(7) ?
C10 C11 1.436(7) ?
C10 H10A 0.9300 ?
C11 C12 1.376(9) ?
C11 H11A 0.9300 ?
C12 C13 1.399(8) ?
C12 H12A 0.9300 ?
C13 C14 1.402(6) ?
C14 H14A 0.9300 ?

loop_
_cod_related_entry_id
_cod_related_entry_database
_cod_related_entry_code
1 ChemSpider 21129238
